data_7205656
loop_
_publ_author_name
'Kleyn, Anneli'
'Jacobs, Tia'
'Barbour, Leonard J.'

_publ_section_title
;
 Solid-state structural studies of oxacalix[2]arene[2]naphthalene as a
 molecular tweezer
;
_journal_issue 9
_journal_name_full CrystEngComm
_journal_page_first 3175
_journal_paper_doi 10.1039/c0ce00536c
_journal_volume 13
_journal_year 2011
_chemical_formula_moiety 'C32 H16 N4 O12, C3 H7 N O'
_chemical_formula_sum 'C35 H23 N5 O13'
_chemical_formula_weight 721.58
_chemical_name_common DMF
_chemical_name_systematic
;
?
;
_space_group_IT_number 9
_symmetry_cell_setting monoclinic
_symmetry_space_group_name_Hall 'C -2yc'
_symmetry_space_group_name_H-M 'C 1 c 1'
_atom_sites_solution_hydrogens geom
_atom_sites_solution_primary direct
_atom_sites_solution_secondary difmap
_audit_creation_method SHELXL-97
_cell_angle_alpha 90.00
_cell_angle_beta 110.586(3)
_cell_angle_gamma 90.00
_cell_formula_units_Z 4
_cell_length_a 11.982(3)
_cell_length_b 21.272(6)
_cell_length_c 12.948(3)
_cell_measurement_reflns_used 4457
_cell_measurement_temperature 100(2)
_cell_measurement_theta_max 25.24
_cell_measurement_theta_min 2.21
_cell_volume 3089.5(14)
_computing_cell_refinement 'SMART (Bruker, 2003)'
_computing_data_collection 'SMART (Bruker, 2002)'
_computing_data_reduction SAINT
_computing_molecular_graphics 'X-Seed (Barbour,2001;Atwood&Barbour,2003)'
_computing_structure_refinement 'SHELXL-97 (Sheldrick, 1997)'
_computing_structure_solution 'SHELXS-97 (Sheldrick, 1990)'
_diffrn_ambient_temperature 100(2)
_diffrn_measured_fraction_theta_full 0.998
_diffrn_measured_fraction_theta_max 0.931
_diffrn_measurement_device_type 'Bruker APEX CCD area detector'
_diffrn_measurement_method '\f and \w scans'
_diffrn_radiation_monochromator graphite
_diffrn_radiation_source 'fine-focus sealed tube'
_diffrn_radiation_type MoK\a
_diffrn_radiation_wavelength 0.71073
_diffrn_reflns_av_R_equivalents 0.0000
_diffrn_reflns_av_sigmaI/netI 0.0384
_diffrn_reflns_limit_h_max 14
_diffrn_reflns_limit_h_min -15
_diffrn_reflns_limit_k_max 27
_diffrn_reflns_limit_k_min 0
_diffrn_reflns_limit_l_max 17
_diffrn_reflns_limit_l_min 0
_diffrn_reflns_number 3516
_diffrn_reflns_theta_full 25.00
_diffrn_reflns_theta_max 28.05
_diffrn_reflns_theta_min 2.05
_diffrn_standards_decay_% 0
_diffrn_standards_interval_count 0
_diffrn_standards_interval_time 0
_diffrn_standards_number 0
_exptl_absorpt_coefficient_mu 0.121
_exptl_absorpt_correction_T_max 0.9797
_exptl_absorpt_correction_T_min 0.9773
_exptl_absorpt_correction_type multi-scan
_exptl_absorpt_process_details '(SADABS; Bruker, 2002'
_exptl_crystal_colour yellow
_exptl_crystal_density_diffrn 1.551
_exptl_crystal_density_meas ?
_exptl_crystal_density_method 'not measured'
_exptl_crystal_description sphere
_exptl_crystal_F_000 1488
_exptl_crystal_size_max 0.19
_exptl_crystal_size_mid 0.18
_exptl_crystal_size_min 0.17
_refine_diff_density_max 0.268
_refine_diff_density_min -0.226
_refine_diff_density_rms 0.052
_refine_ls_abs_structure_details 'Flack H D (1983), Acta Cryst. A39, 876-881'
_refine_ls_abs_structure_Flack 0.7(11)
_refine_ls_extinction_method none
_refine_ls_goodness_of_fit_ref 1.051
_refine_ls_hydrogen_treatment constr
_refine_ls_matrix_type full
_refine_ls_number_parameters 503
_refine_ls_number_reflns 3521
_refine_ls_number_restraints 4
_refine_ls_restrained_S_all 1.050
_refine_ls_R_factor_all 0.0456
_refine_ls_R_factor_gt 0.0392
_refine_ls_shift/su_max 1.513
_refine_ls_shift/su_mean 0.003
_refine_ls_structure_factor_coef Fsqd
_refine_ls_weighting_details 'calc w=1/[\s^2^(Fo^2^)+(0.0725P)^2^+0.5436P] where P=(Fo^2^+2Fc^2^)/3'
_refine_ls_weighting_scheme calc
_refine_ls_wR_factor_gt 0.1050
_refine_ls_wR_factor_ref 0.1094
_reflns_number_gt 3521
_reflns_number_total 3233
_reflns_threshold_expression >2sigma(I)
_cod_data_source_file c0ce00536c.txt
_cod_data_source_block 1b.CIF
_cod_depositor_comments
;
The following automatic conversions were performed:

'_exptl_crystal_density_meas' value 'not measured' was changed to '?'
- the value is perceived as not measured.

Automatic conversion script
Id: cif_fix_values 3008 2015-01-20 13:52:24Z robertas 
;
_cod_original_cell_volume 3089.6(14)
_cod_original_sg_symbol_Hall C-2yc
_cod_original_sg_symbol_H-M Cc
_cod_database_code 7205656

loop_
_symmetry_equiv_pos_as_xyz
'x, y, z'
'x, -y, z+1/2'
'x+1/2, y+1/2, z'
'x+1/2, -y+1/2, z+1/2'

loop_
_atom_site_label
_atom_site_type_symbol
_atom_site_fract_x
_atom_site_fract_y
_atom_site_fract_z
_atom_site_U_iso_or_equiv
_atom_site_adp_type
_atom_site_occupancy
_atom_site_symmetry_multiplicity
_atom_site_calc_flag
_atom_site_refinement_flags
_atom_site_disorder_assembly
_atom_site_disorder_group
O30 O 0.8951(2) 0.24211(12) 0.5867(2) 0.0222(5) Uani 1 1 d . . .
O12 O 0.8795(2) 0.52176(11) 0.5069(2) 0.0221(5) Uani 1 1 d . . .
O19 O 0.9157(2) 0.33895(12) 0.7363(2) 0.0232(5) Uani 1 1 d . . .
O1 O 0.7800(2) 0.42571(12) 0.3523(2) 0.0240(6) Uani 1 1 d . . .
O8A O 1.116(4) 0.3715(17) 0.540(3) 0.000(7) Uiso 0.146(8) 1 d P A 2
O8B O 1.1205(10) 0.3742(5) 0.5410(10) 0.040(3) Uani 0.854(8) 1 d PD A 1
O13 O 0.7144(2) 0.16480(12) 0.5580(2) 0.0277(6) Uani 1 1 d . . .
O15 O 0.5560(3) 0.21671(15) 0.5505(3) 0.0399(7) Uani 1 1 d . . .
O2 O 0.5685(3) 0.56066(15) 0.5308(3) 0.0406(8) Uani 1 1 d . . .
O21 O 0.5530(3) 0.45230(13) 0.3039(3) 0.0355(7) Uani 1 1 d . . .
O23 O 0.7347(3) 0.60690(12) 0.5471(2) 0.0315(6) Uani 1 1 d . . .
O28 O 0.4548(3) 0.36725(15) 0.2362(3) 0.0426(8) Uani 1 1 d . . .
O33 O 0.6432(3) 0.40105(15) 0.8161(3) 0.0386(7) Uani 1 1 d . . .
O45 O 0.7187(3) 0.31620(15) 0.7750(4) 0.0530(10) Uani 1 1 d . . .
N5A N 1.315(2) 0.3822(13) 0.554(2) 0.023(6) Uiso 0.146(8) 1 d P A 2
N6B N 1.3015(4) 0.3585(2) 0.5253(4) 0.0263(10) Uani 0.854(8) 1 d PD A 1
N9 N 0.5417(3) 0.39499(15) 0.2986(3) 0.0247(7) Uani 1 1 d . . .
N10 N 0.6770(3) 0.56077(15) 0.5541(3) 0.0245(7) Uani 1 1 d . . .
N11 N 0.6524(3) 0.21168(15) 0.5370(3) 0.0249(7) Uani 1 1 d . . .
N14 N 0.7051(3) 0.37304(15) 0.7725(3) 0.0297(7) Uani 1 1 d . . .
C1A C 1.352(3) 0.4305(13) 0.634(2) 0.034(7) Uiso 0.146(8) 1 d P A 2
H1A1 H 1.4232 0.4167 0.6948 0.050 Uiso 0.146(8) 1 calc PR A 2
H1A2 H 1.2882 0.4400 0.6623 0.050 Uiso 0.146(8) 1 calc PR A 2
H1A3 H 1.3713 0.4684 0.6003 0.050 Uiso 0.146(8) 1 calc PR A 2
C2B C 1.2659(5) 0.3082(2) 0.4447(4) 0.0343(12) Uani 0.854(8) 1 d P A 1
H2B1 H 1.1831 0.2963 0.4322 0.051 Uiso 0.854(8) 1 calc PR A 1
H2B2 H 1.3179 0.2718 0.4721 0.051 Uiso 0.854(8) 1 calc PR A 1
H2B3 H 1.2725 0.3226 0.3752 0.051 Uiso 0.854(8) 1 calc PR A 1
C4 C 1.0713(3) 0.44892(16) 0.3180(3) 0.0181(7) Uani 1 1 d . . .
C6A C 1.195(2) 0.3585(11) 0.5207(19) 0.012(5) Uiso 0.146(8) 1 d P A 2
H6A H 1.1813 0.3239 0.4715 0.014 Uiso 0.146(8) 1 calc PR A 2
C10 C 1.0559(3) 0.51865(15) 0.4632(3) 0.0189(7) Uani 1 1 d . . .
H7 H 1.0881 0.5512 0.5155 0.023 Uiso 1 1 calc R . .
C7B C 1.2238(4) 0.3851(2) 0.5648(4) 0.0255(11) Uani 0.854(8) 1 d PD A 1
H7B H 1.2550 0.4169 0.6188 0.031 Uiso 0.854(8) 1 calc PR A 1
C9A C 1.396(3) 0.3523(17) 0.510(3) 0.037(7) Uiso 0.146(8) 1 d P A 2
H9A1 H 1.4138 0.3808 0.4586 0.056 Uiso 0.146(8) 1 calc PR A 2
H9A2 H 1.3607 0.3135 0.4722 0.056 Uiso 0.146(8) 1 calc PR A 2
H9A3 H 1.4704 0.3423 0.5712 0.056 Uiso 0.146(8) 1 calc PR A 2
C10B C 1.4247(4) 0.3784(3) 0.5612(5) 0.0347(13) Uani 0.854(8) 1 d P A 1
H10A H 1.4373 0.4129 0.6142 0.052 Uiso 0.854(8) 1 calc PR A 1
H10B H 1.4437 0.3927 0.4974 0.052 Uiso 0.854(8) 1 calc PR A 1
H10C H 1.4766 0.3430 0.5964 0.052 Uiso 0.854(8) 1 calc PR A 1
C35 C 0.7577(3) 0.37147(15) 0.3970(3) 0.0192(7) Uani 1 1 d . . .
C21 C 1.1289(3) 0.33721(16) 0.7865(3) 0.0209(7) Uani 1 1 d . . .
H16 H 1.1353 0.3708 0.8367 0.025 Uiso 1 1 calc R . .
C22 C 1.2339(3) 0.30928(16) 0.7806(3) 0.0196(7) Uani 1 1 d . . .
C28 C 1.1058(3) 0.23867(16) 0.6374(3) 0.0207(7) Uani 1 1 d . . .
H18 H 1.0973 0.2049 0.5873 0.025 Uiso 1 1 calc R . .
C2 C 0.8982(3) 0.44536(16) 0.3715(3) 0.0195(7) Uani 1 1 d . . .
C23 C 1.3494(3) 0.32921(16) 0.8472(3) 0.0233(7) Uani 1 1 d . . .
H22 H 1.3583 0.3618 0.8996 0.028 Uiso 1 1 calc R . .
C33 C 0.6046(3) 0.30360(16) 0.4173(3) 0.0211(7) Uani 1 1 d . . .
H24 H 0.5227 0.2931 0.3981 0.025 Uiso 1 1 calc R . .
C9 C 1.1213(3) 0.49603(16) 0.3990(3) 0.0193(7) Uani 1 1 d . . .
C20 C 1.0202(3) 0.31693(16) 0.7221(3) 0.0195(7) Uani 1 1 d . . .
C15 C 0.6999(3) 0.46572(17) 0.6631(3) 0.0235(8) Uani 1 1 d . . .
H27 H 0.6299 0.4776 0.6768 0.028 Uiso 1 1 calc R . .
C26 C 1.3265(3) 0.23262(16) 0.6943(3) 0.0223(7) Uani 1 1 d . . .
H29 H 1.3197 0.1998 0.6427 0.027 Uiso 1 1 calc R . .
C3 C 0.9575(3) 0.42401(15) 0.3067(3) 0.0193(7) Uani 1 1 d . . .
H30 H 0.9229 0.3923 0.2535 0.023 Uiso 1 1 calc R . .
C18 C 0.9087(3) 0.43253(16) 0.6282(3) 0.0199(7) Uani 1 1 d . . .
H31 H 0.9824 0.4227 0.6198 0.024 Uiso 1 1 calc R . .
C31 C 0.8135(3) 0.27980(16) 0.5130(3) 0.0204(7) Uani 1 1 d . . .
C24 C 1.4482(4) 0.30222(17) 0.8369(3) 0.0253(8) Uani 1 1 d . . .
H34 H 1.5252 0.3161 0.8822 0.030 Uiso 1 1 calc R . .
C29 C 1.0068(3) 0.26686(16) 0.6452(3) 0.0202(7) Uani 1 1 d . . .
C36 C 0.8456(3) 0.33147(15) 0.4641(3) 0.0191(7) Uani 1 1 d . . .
H36 H 0.9272 0.3396 0.4764 0.023 Uiso 1 1 calc R . .
C11 C 0.9471(3) 0.49406(16) 0.4504(3) 0.0195(7) Uani 1 1 d . . .
C13 C 0.8455(3) 0.48584(16) 0.5771(3) 0.0192(7) Uani 1 1 d . . .
C17 C 0.8643(3) 0.39357(16) 0.6915(3) 0.0201(7) Uani 1 1 d . . .
C27 C 1.2212(3) 0.25943(16) 0.7037(3) 0.0207(7) Uani 1 1 d . . .
C5 C 1.1344(4) 0.42829(17) 0.2503(3) 0.0254(8) Uani 1 1 d . . .
H41 H 1.1003 0.3974 0.1953 0.031 Uiso 1 1 calc R . .
C25 C 1.4367(3) 0.25354(17) 0.7587(3) 0.0271(8) Uani 1 1 d . . .
H42 H 1.5060 0.2355 0.7513 0.033 Uiso 1 1 calc R . .
C8 C 1.2376(3) 0.51899(17) 0.4131(3) 0.0225(7) Uani 1 1 d . . .
H43 H 1.2742 0.5491 0.4689 0.027 Uiso 1 1 calc R . .
C14 C 0.7422(3) 0.50281(16) 0.5982(3) 0.0205(7) Uani 1 1 d . . .
C32 C 0.6916(3) 0.26602(16) 0.4897(3) 0.0215(7) Uani 1 1 d . . .
C34 C 0.6378(3) 0.35616(16) 0.3735(3) 0.0223(7) Uani 1 1 d . . .
C7 C 1.2970(4) 0.49765(18) 0.3460(3) 0.0279(8) Uani 1 1 d . . .
H48 H 1.3741 0.5136 0.3557 0.033 Uiso 1 1 calc R . .
C6 C 1.2453(4) 0.45284(18) 0.2637(3) 0.0265(8) Uani 1 1 d . . .
H49 H 1.2866 0.4393 0.2170 0.032 Uiso 1 1 calc R . .
C16 C 0.7593(3) 0.41123(18) 0.7084(3) 0.0239(8) Uani 1 1 d . . .

loop_
_atom_site_aniso_label
_atom_site_aniso_U_11
_atom_site_aniso_U_22
_atom_site_aniso_U_33
_atom_site_aniso_U_23
_atom_site_aniso_U_13
_atom_site_aniso_U_12
O30 0.0182(13) 0.0216(12) 0.0236(13) 0.0027(10) 0.0032(10) -0.0020(10)
O12 0.0220(13) 0.0193(11) 0.0277(13) 0.0014(10) 0.0121(11) 0.0036(10)
O19 0.0202(12) 0.0203(12) 0.0289(13) 0.0039(10) 0.0085(11) 0.0024(10)
O1 0.0159(12) 0.0216(12) 0.0304(14) 0.0074(10) 0.0029(11) -0.0016(10)
O8B 0.027(3) 0.048(4) 0.046(4) 0.022(2) 0.012(2) 0.006(2)
O13 0.0253(14) 0.0222(12) 0.0338(14) 0.0037(11) 0.0081(12) -0.0029(11)
O15 0.0317(16) 0.0403(17) 0.055(2) 0.0100(15) 0.0249(15) -0.0005(14)
O2 0.0251(15) 0.0419(17) 0.054(2) 0.0071(15) 0.0132(14) 0.0106(13)
O21 0.0245(14) 0.0229(13) 0.0585(19) 0.0105(13) 0.0136(14) 0.0050(12)
O23 0.0347(15) 0.0206(12) 0.0362(14) -0.0043(11) 0.0089(13) 0.0016(12)
O28 0.0245(15) 0.0386(16) 0.0509(19) -0.0145(14) -0.0039(13) 0.0094(13)
O33 0.0377(17) 0.0487(18) 0.0381(16) -0.0001(14) 0.0242(15) -0.0042(15)
O45 0.0420(19) 0.0354(17) 0.093(3) 0.0221(18) 0.038(2) 0.0066(15)
N6B 0.022(2) 0.026(2) 0.027(2) -0.0002(19) 0.0031(16) -0.0022(17)
N9 0.0169(15) 0.0289(16) 0.0254(15) -0.0013(13) 0.0037(13) 0.0056(13)
N10 0.0196(15) 0.0274(15) 0.0249(15) -0.0023(13) 0.0057(12) 0.0045(13)
N11 0.0231(16) 0.0241(15) 0.0269(16) -0.0022(12) 0.0080(13) -0.0071(13)
N14 0.0220(16) 0.0324(17) 0.0331(17) 0.0089(15) 0.0078(14) -0.0017(14)
C2B 0.035(3) 0.029(2) 0.035(3) -0.002(2) 0.008(2) 0.004(2)
C4 0.0151(15) 0.0184(15) 0.0179(15) 0.0045(13) 0.0024(13) 0.0028(13)
C10 0.0205(16) 0.0153(14) 0.0192(15) 0.0018(12) 0.0048(13) 0.0002(12)
C7B 0.023(2) 0.020(2) 0.032(3) 0.006(2) 0.008(2) 0.0027(18)
C10B 0.018(2) 0.043(3) 0.040(3) 0.007(3) 0.006(2) 0.001(2)
C35 0.0191(17) 0.0190(16) 0.0188(15) -0.0014(13) 0.0058(14) -0.0010(14)
C21 0.0275(18) 0.0152(15) 0.0201(16) 0.0031(12) 0.0085(15) -0.0006(14)
C22 0.0182(16) 0.0177(16) 0.0195(16) 0.0055(13) 0.0024(14) -0.0009(13)
C28 0.0234(18) 0.0160(15) 0.0181(15) 0.0019(12) 0.0017(14) 0.0007(14)
C2 0.0140(15) 0.0174(15) 0.0244(17) 0.0081(13) 0.0032(13) 0.0031(13)
C23 0.0215(18) 0.0208(16) 0.0230(17) 0.0012(14) 0.0021(14) -0.0036(14)
C33 0.0186(16) 0.0196(16) 0.0258(18) -0.0076(14) 0.0086(14) -0.0041(13)
C9 0.0199(16) 0.0177(16) 0.0199(16) 0.0062(13) 0.0065(13) 0.0039(13)
C20 0.0203(16) 0.0194(16) 0.0205(17) 0.0033(13) 0.0092(14) 0.0023(14)
C15 0.0188(17) 0.0269(18) 0.0223(17) -0.0080(14) 0.0043(14) -0.0012(14)
C26 0.0221(17) 0.0174(16) 0.0255(17) 0.0034(13) 0.0062(15) -0.0003(14)
C3 0.0207(17) 0.0196(16) 0.0152(15) 0.0023(13) 0.0035(13) -0.0006(14)
C18 0.0180(16) 0.0205(16) 0.0215(17) -0.0024(13) 0.0073(13) -0.0012(13)
C31 0.0213(17) 0.0183(16) 0.0205(16) -0.0018(13) 0.0058(14) 0.0005(14)
C24 0.0236(18) 0.0234(17) 0.0258(18) 0.0047(14) 0.0048(16) -0.0036(15)
C29 0.0174(16) 0.0189(16) 0.0191(16) 0.0042(12) 0.0000(13) -0.0028(13)
C36 0.0161(15) 0.0170(15) 0.0202(16) -0.0047(13) 0.0015(13) -0.0009(13)
C11 0.0222(17) 0.0161(15) 0.0207(16) 0.0024(12) 0.0082(14) 0.0035(13)
C13 0.0156(15) 0.0199(16) 0.0192(16) -0.0019(13) 0.0023(13) -0.0026(13)
C17 0.0175(16) 0.0207(16) 0.0211(17) -0.0052(13) 0.0055(14) -0.0041(14)
C27 0.0214(17) 0.0190(16) 0.0195(16) 0.0064(13) 0.0045(14) 0.0017(14)
C5 0.030(2) 0.0221(16) 0.0256(18) 0.0034(14) 0.0113(16) 0.0045(15)
C25 0.0209(17) 0.0216(17) 0.037(2) 0.0072(15) 0.0083(16) 0.0016(14)
C8 0.0162(16) 0.0220(16) 0.0267(18) 0.0053(14) 0.0042(14) 0.0013(14)
C14 0.0177(16) 0.0212(16) 0.0190(16) -0.0041(13) 0.0019(14) -0.0016(14)
C32 0.0219(18) 0.0196(16) 0.0214(16) -0.0021(13) 0.0055(14) -0.0067(14)
C34 0.0215(17) 0.0191(16) 0.0241(18) -0.0033(14) 0.0053(15) 0.0014(14)
C7 0.0231(17) 0.0256(17) 0.037(2) 0.0068(16) 0.0140(16) 0.0008(15)
C6 0.0256(18) 0.030(2) 0.0278(19) 0.0042(16) 0.0141(16) 0.0074(16)
C16 0.0216(18) 0.0269(18) 0.0244(18) -0.0019(14) 0.0096(15) -0.0021(14)

loop_
_atom_type_symbol
_atom_type_description
_atom_type_scat_dispersion_real
_atom_type_scat_dispersion_imag
_atom_type_scat_source
C C 0.0033 0.0016 'International Tables Vol C Tables 4.2.6.8 and 6.1.1.4'
H H 0.0000 0.0000 'International Tables Vol C Tables 4.2.6.8 and 6.1.1.4'
N N 0.0061 0.0033 'International Tables Vol C Tables 4.2.6.8 and 6.1.1.4'
O O 0.0106 0.0060 'International Tables Vol C Tables 4.2.6.8 and 6.1.1.4'

loop_
_geom_angle_atom_site_label_1
_geom_angle_atom_site_label_2
_geom_angle_atom_site_label_3
_geom_angle
_geom_angle_site_symmetry_1
_geom_angle_site_symmetry_3
_geom_angle_publ_flag
C31 O30 C29 118.4(3) . . ?
C13 O12 C11 118.7(3) . . ?
C17 O19 C20 121.6(3) . . ?
C35 O1 C2 120.8(3) . . ?
C1A N5A C6A 120(3) . . ?
C1A N5A C9A 121(3) . . ?
C6A N5A C9A 119(3) . . ?
C7B N6B C10B 121.5(5) . . ?
C7B N6B C2B 121.4(4) . . ?
C10B N6B C2B 117.1(5) . . ?
O28 N9 O21 124.6(3) . . ?
O28 N9 C34 116.9(3) . . ?
O21 N9 C34 118.4(3) . . ?
O23 N10 O2 124.1(3) . . ?
O23 N10 C14 117.9(3) . . ?
O2 N10 C14 117.9(3) . . ?
O13 N11 O15 124.7(3) . . ?
O13 N11 C32 118.8(3) . . ?
O15 N11 C32 116.5(3) . . ?
O45 N14 O33 124.4(4) . . ?
O45 N14 C16 118.9(4) . . ?
O33 N14 C16 116.7(3) . . ?
N5A C1A H1A1 109.5 . . ?
N5A C1A H1A2 109.5 . . ?
H1A1 C1A H1A2 109.5 . . ?
N5A C1A H1A3 109.5 . . ?
H1A1 C1A H1A3 109.5 . . ?
H1A2 C1A H1A3 109.5 . . ?
C5 C4 C3 121.6(3) . . ?
C5 C4 C9 119.8(3) . . ?
C3 C4 C9 118.6(3) . . ?
O8A C6A N5A 134(3) . . ?
O8A C6A H6A 112.8 . . ?
N5A C6A H6A 112.8 . . ?
C11 C10 C9 120.3(3) . . ?
C11 C10 H7 119.9 . . ?
C9 C10 H7 119.9 . . ?
O8B C7B N6B 128.3(7) . . ?
O8B C7B H7B 115.9 . . ?
N6B C7B H7B 115.9 . . ?
N5A C9A H9A1 109.5 . . ?
N5A C9A H9A2 109.5 . . ?
H9A1 C9A H9A2 109.5 . . ?
N5A C9A H9A3 109.5 . . ?
H9A1 C9A H9A3 109.5 . . ?
H9A2 C9A H9A3 109.5 . . ?
O1 C35 C36 124.4(3) . . ?
O1 C35 C34 116.5(3) . . ?
C36 C35 C34 119.1(3) . . ?
C20 C21 C22 121.0(3) . . ?
C20 C21 H16 119.5 . . ?
C22 C21 H16 119.5 . . ?
C23 C22 C21 122.6(3) . . ?
C23 C22 C27 119.4(3) . . ?
C21 C22 C27 118.1(3) . . ?
C29 C28 C27 120.5(3) . . ?
C29 C28 H18 119.8 . . ?
C27 C28 H18 119.8 . . ?
C3 C2 O1 120.3(3) . . ?
C3 C2 C11 120.9(3) . . ?
O1 C2 C11 118.3(3) . . ?
C24 C23 C22 120.8(3) . . ?
C24 C23 H22 119.6 . . ?
C22 C23 H22 119.6 . . ?
C34 C33 C32 119.4(3) . . ?
C34 C33 H24 120.3 . . ?
C32 C33 H24 120.3 . . ?
C10 C9 C4 119.8(3) . . ?
C10 C9 C8 121.8(3) . . ?
C4 C9 C8 118.4(3) . . ?
C21 C20 O19 121.6(3) . . ?
C21 C20 C29 121.2(3) . . ?
O19 C20 C29 116.9(3) . . ?
C14 C15 C16 119.8(3) . . ?
C14 C15 H27 120.1 . . ?
C16 C15 H27 120.1 . . ?
C25 C26 C27 120.8(3) . . ?
C25 C26 H29 119.6 . . ?
C27 C26 H29 119.6 . . ?
C2 C3 C4 120.3(3) . . ?
C2 C3 H30 119.9 . . ?
C4 C3 H30 119.9 . . ?
C13 C18 C17 120.4(3) . . ?
C13 C18 H31 119.8 . . ?
C17 C18 H31 119.8 . . ?
O30 C31 C36 122.7(3) . . ?
O30 C31 C32 117.4(3) . . ?
C36 C31 C32 119.8(3) . . ?
C23 C24 C25 120.4(3) . . ?
C23 C24 H34 119.8 . . ?
C25 C24 H34 119.8 . . ?
C28 C29 O30 119.3(3) . . ?
C28 C29 C20 119.5(3) . . ?
O30 C29 C20 120.9(3) . . ?
C31 C36 C35 119.8(3) . . ?
C31 C36 H36 120.1 . . ?
C35 C36 H36 120.1 . . ?
C10 C11 O12 118.8(3) . . ?
C10 C11 C2 120.1(3) . . ?
O12 C11 C2 120.8(3) . . ?
O12 C13 C18 122.4(3) . . ?
O12 C13 C14 118.6(3) . . ?
C18 C13 C14 119.0(3) . . ?
O19 C17 C18 123.6(3) . . ?
O19 C17 C16 117.6(3) . . ?
C18 C17 C16 118.7(3) . . ?
C28 C27 C22 119.8(3) . . ?
C28 C27 C26 121.8(3) . . ?
C22 C27 C26 118.4(3) . . ?
C6 C5 C4 120.4(3) . . ?
C6 C5 H41 119.8 . . ?
C4 C5 H41 119.8 . . ?
C26 C25 C24 120.3(4) . . ?
C26 C25 H42 119.9 . . ?
C24 C25 H42 119.9 . . ?
C7 C8 C9 120.3(3) . . ?
C7 C8 H43 119.9 . . ?
C9 C8 H43 119.9 . . ?
C15 C14 C13 120.8(3) . . ?
C15 C14 N10 117.5(3) . . ?
C13 C14 N10 121.8(3) . . ?
C33 C32 C31 120.0(3) . . ?
C33 C32 N11 117.6(3) . . ?
C31 C32 N11 122.3(3) . . ?
C33 C34 C35 121.6(3) . . ?
C33 C34 N9 117.1(3) . . ?
C35 C34 N9 121.3(3) . . ?
C8 C7 C6 121.0(4) . . ?
C8 C7 H48 119.5 . . ?
C6 C7 H48 119.5 . . ?
C5 C6 C7 120.1(4) . . ?
C5 C6 H49 120.0 . . ?
C7 C6 H49 120.0 . . ?
C15 C16 C17 121.1(3) . . ?
C15 C16 N14 116.2(3) . . ?
C17 C16 N14 122.7(3) . . ?

loop_
_geom_bond_atom_site_label_1
_geom_bond_atom_site_label_2
_geom_bond_distance
_geom_bond_site_symmetry_2
_geom_bond_publ_flag
O30 C31 1.361(4) . ?
O30 C29 1.389(4) . ?
O12 C13 1.355(4) . ?
O12 C11 1.399(4) . ?
O19 C17 1.346(4) . ?
O19 C20 1.408(4) . ?
O1 C35 1.359(4) . ?
O1 C2 1.412(4) . ?
O8A C6A 1.09(5) . ?
O8B C7B 1.188(12) . ?
O13 N11 1.216(4) . ?
O15 N11 1.232(4) . ?
O2 N10 1.227(4) . ?
O21 N9 1.226(4) . ?
O23 N10 1.222(4) . ?
O28 N9 1.222(4) . ?
O33 N14 1.232(5) . ?
O45 N14 1.219(4) . ?
N5A C1A 1.42(4) . ?
N5A C6A 1.44(4) . ?
N5A C9A 1.44(4) . ?
N6B C7B 1.336(6) . ?
N6B C10B 1.447(7) . ?
N6B C2B 1.450(7) . ?
N9 C34 1.471(5) . ?
N10 C14 1.464(5) . ?
N11 C32 1.461(5) . ?
N14 C16 1.466(5) . ?
C1A H1A1 0.9800 . ?
C1A H1A2 0.9800 . ?
C1A H1A3 0.9800 . ?
C2B H2B1 0.9800 . ?
C2B H2B2 0.9800 . ?
C2B H2B3 0.9800 . ?
C4 C5 1.415(5) . ?
C4 C3 1.422(5) . ?
C4 C9 1.422(5) . ?
C6A H6A 0.9500 . ?
C10 C11 1.360(5) . ?
C10 C9 1.412(5) . ?
C10 H7 0.9500 . ?
C7B H7B 0.9500 . ?
C9A H9A1 0.9800 . ?
C9A H9A2 0.9800 . ?
C9A H9A3 0.9800 . ?
C10B H10A 0.9800 . ?
C10B H10B 0.9800 . ?
C10B H10C 0.9800 . ?
C35 C36 1.395(5) . ?
C35 C34 1.398(5) . ?
C21 C20 1.347(5) . ?
C21 C22 1.418(5) . ?
C21 H16 0.9500 . ?
C22 C23 1.414(5) . ?
C22 C27 1.426(5) . ?
C28 C29 1.364(5) . ?
C28 C27 1.417(5) . ?
C28 H18 0.9500 . ?
C2 C3 1.354(5) . ?
C2 C11 1.428(5) . ?
C23 C24 1.364(6) . ?
C23 H22 0.9500 . ?
C33 C34 1.374(5) . ?
C33 C32 1.385(5) . ?
C33 H24 0.9500 . ?
C9 C8 1.426(5) . ?
C20 C29 1.428(5) . ?
C15 C14 1.374(5) . ?
C15 C16 1.378(5) . ?
C15 H27 0.9500 . ?
C26 C25 1.365(5) . ?
C26 C27 1.428(5) . ?
C26 H29 0.9500 . ?
C3 H30 0.9500 . ?
C18 C13 1.395(5) . ?
C18 C17 1.396(5) . ?
C18 H31 0.9500 . ?
C31 C36 1.388(5) . ?
C31 C32 1.414(5) . ?
C24 C25 1.420(5) . ?
C24 H34 0.9500 . ?
C36 H36 0.9500 . ?
C13 C14 1.405(5) . ?
C17 C16 1.402(5) . ?
C5 C6 1.381(6) . ?
C5 H41 0.9500 . ?
C25 H42 0.9500 . ?
C8 C7 1.380(6) . ?
C8 H43 0.9500 . ?
C7 C6 1.401(6) . ?
C7 H48 0.9500 . ?
C6 H49 0.9500 . ?

loop_
_geom_hbond_atom_site_label_D
_geom_hbond_atom_site_label_H
_geom_hbond_atom_site_label_A
_geom_hbond_distance_DH
_geom_hbond_distance_HA
_geom_hbond_distance_DA
_geom_hbond_angle_DHA
_geom_hbond_site_symmetry_A
C18 H31 O8A 0.95 2.45 3.35(4) 156.8 .
C18 H31 O8B 0.95 2.46 3.357(12) 158.3 .
C36 H36 O8A 0.95 2.23 3.16(4) 166.2 .
C36 H36 O8B 0.95 2.29 3.219(12) 165.7 .

loop_
_geom_torsion_atom_site_label_1
_geom_torsion_atom_site_label_2
_geom_torsion_atom_site_label_3
_geom_torsion_atom_site_label_4
_geom_torsion
_geom_torsion_site_symmetry_1
_geom_torsion_site_symmetry_2
_geom_torsion_site_symmetry_3
_geom_torsion_site_symmetry_4
_geom_torsion_publ_flag
C1A N5A C6A O8A 5(5) . . . . ?
C9A N5A C6A O8A -180(4) . . . . ?
C10B N6B C7B O8B 178.5(9) . . . . ?
C2B N6B C7B O8B -1.6(10) . . . . ?
C2 O1 C35 C36 0.4(5) . . . . ?
C2 O1 C35 C34 179.8(3) . . . . ?
C20 C21 C22 C23 -179.8(3) . . . . ?
C20 C21 C22 C27 0.6(5) . . . . ?
C35 O1 C2 C3 85.8(4) . . . . ?
C35 O1 C2 C11 -102.3(4) . . . . ?
C21 C22 C23 C24 -178.2(3) . . . . ?
C27 C22 C23 C24 1.4(5) . . . . ?
C11 C10 C9 C4 2.2(5) . . . . ?
C11 C10 C9 C8 -177.6(3) . . . . ?
C5 C4 C9 C10 177.1(3) . . . . ?
C3 C4 C9 C10 -2.3(5) . . . . ?
C5 C4 C9 C8 -3.1(5) . . . . ?
C3 C4 C9 C8 177.5(3) . . . . ?
C22 C21 C20 O19 172.3(3) . . . . ?
C22 C21 C20 C29 -0.3(5) . . . . ?
C17 O19 C20 C21 83.0(4) . . . . ?
C17 O19 C20 C29 -104.1(4) . . . . ?
O1 C2 C3 C4 173.1(3) . . . . ?
C11 C2 C3 C4 1.4(5) . . . . ?
C5 C4 C3 C2 -178.9(3) . . . . ?
C9 C4 C3 C2 0.5(5) . . . . ?
C29 O30 C31 C36 23.9(5) . . . . ?
C29 O30 C31 C32 -153.7(3) . . . . ?
C22 C23 C24 C25 0.1(5) . . . . ?
C27 C28 C29 O30 -174.4(3) . . . . ?
C27 C28 C29 C20 -1.0(5) . . . . ?
C31 O30 C29 C28 -121.7(4) . . . . ?
C31 O30 C29 C20 65.1(4) . . . . ?
C21 C20 C29 C28 0.5(5) . . . . ?
O19 C20 C29 C28 -172.4(3) . . . . ?
C21 C20 C29 O30 173.8(3) . . . . ?
O19 C20 C29 O30 0.8(5) . . . . ?
O30 C31 C36 C35 -174.2(3) . . . . ?
C32 C31 C36 C35 3.4(5) . . . . ?
O1 C35 C36 C31 174.8(3) . . . . ?
C34 C35 C36 C31 -4.7(5) . . . . ?
C9 C10 C11 O12 -173.6(3) . . . . ?
C9 C10 C11 C2 -0.3(5) . . . . ?
C13 O12 C11 C10 -121.8(3) . . . . ?
C13 O12 C11 C2 64.9(4) . . . . ?
C3 C2 C11 C10 -1.6(5) . . . . ?
O1 C2 C11 C10 -173.4(3) . . . . ?
C3 C2 C11 O12 171.6(3) . . . . ?
O1 C2 C11 O12 -0.2(4) . . . . ?
C11 O12 C13 C18 25.5(5) . . . . ?
C11 O12 C13 C14 -154.0(3) . . . . ?
C17 C18 C13 O12 -173.9(3) . . . . ?
C17 C18 C13 C14 5.6(5) . . . . ?
C20 O19 C17 C18 0.2(5) . . . . ?
C20 O19 C17 C16 178.9(3) . . . . ?
C13 C18 C17 O19 174.8(3) . . . . ?
C13 C18 C17 C16 -4.0(5) . . . . ?
C29 C28 C27 C22 1.3(5) . . . . ?
C29 C28 C27 C26 -177.4(3) . . . . ?
C23 C22 C27 C28 179.3(3) . . . . ?
C21 C22 C27 C28 -1.0(5) . . . . ?
C23 C22 C27 C26 -1.9(5) . . . . ?
C21 C22 C27 C26 177.7(3) . . . . ?
C25 C26 C27 C28 179.8(3) . . . . ?
C25 C26 C27 C22 1.0(5) . . . . ?
C3 C4 C5 C6 -179.4(3) . . . . ?
C9 C4 C5 C6 1.2(5) . . . . ?
C27 C26 C25 C24 0.4(5) . . . . ?
C23 C24 C25 C26 -1.0(5) . . . . ?
C10 C9 C8 C7 -177.4(3) . . . . ?
C4 C9 C8 C7 2.8(5) . . . . ?
C16 C15 C14 C13 0.1(5) . . . . ?
C16 C15 C14 N10 -178.8(3) . . . . ?
O12 C13 C14 C15 175.8(3) . . . . ?
C18 C13 C14 C15 -3.6(5) . . . . ?
O12 C13 C14 N10 -5.3(5) . . . . ?
C18 C13 C14 N10 175.2(3) . . . . ?
O23 N10 C14 C15 143.6(3) . . . . ?
O2 N10 C14 C15 -33.5(5) . . . . ?
O23 N10 C14 C13 -35.3(5) . . . . ?
O2 N10 C14 C13 147.7(3) . . . . ?
C34 C33 C32 C31 -3.7(5) . . . . ?
C34 C33 C32 N11 178.1(3) . . . . ?
O30 C31 C32 C33 178.5(3) . . . . ?
C36 C31 C32 C33 0.8(5) . . . . ?
O30 C31 C32 N11 -3.4(5) . . . . ?
C36 C31 C32 N11 178.9(3) . . . . ?
O13 N11 C32 C33 147.8(3) . . . . ?
O15 N11 C32 C33 -30.7(5) . . . . ?
O13 N11 C32 C31 -30.4(5) . . . . ?
O15 N11 C32 C31 151.2(4) . . . . ?
C32 C33 C34 C35 2.4(5) . . . . ?
C32 C33 C34 N9 -179.0(3) . . . . ?
O1 C35 C34 C33 -177.7(3) . . . . ?
C36 C35 C34 C33 1.8(5) . . . . ?
O1 C35 C34 N9 3.7(5) . . . . ?
C36 C35 C34 N9 -176.8(3) . . . . ?
O28 N9 C34 C33 -37.6(5) . . . . ?
O21 N9 C34 C33 141.3(4) . . . . ?
O28 N9 C34 C35 141.0(4) . . . . ?
O21 N9 C34 C35 -40.1(5) . . . . ?
C9 C8 C7 C6 -0.6(5) . . . . ?
C4 C5 C6 C7 1.1(5) . . . . ?
C8 C7 C6 C5 -1.5(6) . . . . ?
C14 C15 C16 C17 1.6(5) . . . . ?
C14 C15 C16 N14 -177.3(3) . . . . ?
O19 C17 C16 C15 -178.5(3) . . . . ?
C18 C17 C16 C15 0.4(5) . . . . ?
O19 C17 C16 N14 0.4(5) . . . . ?
C18 C17 C16 N14 179.2(3) . . . . ?
O45 N14 C16 C15 149.4(4) . . . . ?
O33 N14 C16 C15 -27.1(5) . . . . ?
O45 N14 C16 C17 -29.4(6) . . . . ?
O33 N14 C16 C17 154.0(4) . . . . ?
